data_8104856
loop_
_publ_author_name
'Yang, Bingchuan'
'Lv, Xueyan'
'Liu, Gang'
'Liu, Rutao'

_publ_section_title
;
 Crystal structure of
 catena-poly[(5H-pyrrolo[3,2-b:4,5-b&#x2032;]dipyridine-\k2
 N,N&#x2032;)-(\m4-hexaoxidodivanadato)dizinc(II)],C10H9N3O6V2Zn
;
_journal_issue 2
_journal_name_full 'Zeitschrift f\"ur Kristallographie - New Crystal Structures'
_journal_page_first 447
_journal_page_last 449
_journal_paper_doi 10.1515/ncrs-2020-0604
_journal_volume 236
_journal_year 2021
_chemical_formula_sum 'C10 H9 N3 O6 V2 Zn'
_chemical_formula_weight 434.45
_space_group_crystal_system monoclinic
_space_group_IT_number 15
_space_group_name_Hall '-C 2yc'
_space_group_name_H-M_alt 'C 1 2/c 1'
_atom_sites_solution_hydrogens geom
_cell_angle_alpha 90
_cell_angle_beta 95.025(4)
_cell_angle_gamma 90
_cell_formula_units_Z 8
_cell_length_a 8.0106(17)
_cell_length_b 29.957(6)
_cell_length_c 12.050(3)
_cell_measurement_reflns_used 1574
_cell_measurement_temperature 296(2)
_cell_measurement_theta_max 25.640
_cell_measurement_theta_min 2.996
_cell_volume 2880.6(11)
_computing_structure_refinement 'SHELXL-2018/3 (Sheldrick, 2018)'
_diffrn_ambient_temperature 296(2)
_diffrn_measured_fraction_theta_full 0.988
_diffrn_measured_fraction_theta_max 0.937
_diffrn_measurement_device_type 'Bruker APEX-II CCD'
_diffrn_measurement_method '\f and \w scans'
_diffrn_radiation_type MoK\a
_diffrn_radiation_wavelength 0.71073
_diffrn_reflns_av_R_equivalents 0.0516
_diffrn_reflns_av_unetI/netI 0.0691
_diffrn_reflns_Laue_measured_fraction_full 0.988
_diffrn_reflns_Laue_measured_fraction_max 0.937
_diffrn_reflns_limit_h_max 9
_diffrn_reflns_limit_h_min -10
_diffrn_reflns_limit_k_max 37
_diffrn_reflns_limit_k_min -37
_diffrn_reflns_limit_l_max 15
_diffrn_reflns_limit_l_min -16
_diffrn_reflns_number 8830
_diffrn_reflns_point_group_measured_fraction_full 0.988
_diffrn_reflns_point_group_measured_fraction_max 0.937
_diffrn_reflns_theta_full 25.242
_diffrn_reflns_theta_max 28.479
_diffrn_reflns_theta_min 2.174
_exptl_absorpt_coefficient_mu 2.953
_exptl_absorpt_correction_T_max 0.604
_exptl_absorpt_correction_T_min 0.549
_exptl_absorpt_correction_type multi-scan
_exptl_absorpt_process_details sadabs
_exptl_crystal_colour white
_exptl_crystal_density_diffrn 2.004
_exptl_crystal_description block
_exptl_crystal_F_000 1712
_exptl_crystal_size_max 0.230
_exptl_crystal_size_mid 0.210
_exptl_crystal_size_min 0.190
_exptl_transmission_factor_max 0602
_exptl_transmission_factor_min 0.548
_refine_diff_density_max 1.224
_refine_diff_density_min -1.121
_refine_diff_density_rms 0.295
_refine_ls_extinction_coef .
_refine_ls_extinction_method none
_refine_ls_goodness_of_fit_ref 1.061
_refine_ls_hydrogen_treatment constr
_refine_ls_matrix_type full
_refine_ls_number_parameters 200
_refine_ls_number_reflns 3424
_refine_ls_number_restraints 0
_refine_ls_restrained_S_all 1.061
_refine_ls_R_factor_all 0.0896
_refine_ls_R_factor_gt 0.0512
_refine_ls_shift/su_max 0.000
_refine_ls_shift/su_mean 0.000
_refine_ls_structure_factor_coef Fsqd
_refine_ls_weighting_details 'w=1/[\s^2^(Fo^2^)+(0.1132P)^2^] where P=(Fo^2^+2Fc^2^)/3'
_refine_ls_weighting_scheme calc
_refine_ls_wR_factor_gt 0.1372
_refine_ls_wR_factor_ref 0.1975
_reflns_Friedel_coverage 0.000
_reflns_Friedel_fraction_full .
_reflns_Friedel_fraction_max .
_reflns_number_gt 2282
_reflns_number_total 3424
_reflns_threshold_expression 'I > 2\s(I)'
_cod_data_source_file suppl_j_ncrs-2020-0604_suppl.cif
_cod_data_source_block 1
_cod_original_cell_volume 2880.6(10)
_cod_original_sg_symbol_H-M 'C 2/c'
_cod_database_code 8104856
_shelx_space_group_comment
;
The symmetry employed for this shelxl refinement is uniquely defined
by the following loop, which should always be used as a source of
symmetry information in preference to the above space-group names.
They are only intended as comments.
;
_shelx_estimated_absorpt_t_min 0.550
_shelx_estimated_absorpt_t_max 0.604

loop_
_space_group_symop_operation_xyz
'x, y, z'
'-x, y, -z+1/2'
'x+1/2, y+1/2, z'
'-x+1/2, y+1/2, -z+1/2'
'-x, -y, -z'
'x, -y, z-1/2'
'-x+1/2, -y+1/2, -z'
'x+1/2, -y+1/2, z-1/2'

loop_
_atom_site_label
_atom_site_type_symbol
_atom_site_fract_x
_atom_site_fract_y
_atom_site_fract_z
_atom_site_U_iso_or_equiv
_atom_site_adp_type
_atom_site_occupancy
_atom_site_site_symmetry_order
_atom_site_calc_flag
_atom_site_refinement_flags_posn
_atom_site_refinement_flags_adp
_atom_site_refinement_flags_occupancy
_atom_site_disorder_assembly
_atom_site_disorder_group
C1 C 0.1988(9) 0.4502(2) 0.3684(6) 0.0461(16) Uani 1 1 d . . . . .
H1 H 0.166675 0.452583 0.440473 0.055 Uiso 1 1 calc R U . . .
C2 C 0.2184(10) 0.4881(2) 0.3096(7) 0.0539(19) Uani 1 1 d . . . . .
H2 H 0.199601 0.515954 0.340344 0.065 Uiso 1 1 calc R U . . .
C3 C 0.2672(10) 0.4844(2) 0.2026(7) 0.0514(18) Uani 1 1 d . . . . .
H3 H 0.283273 0.509899 0.160769 0.062 Uiso 1 1 calc R U . . .
C4 C 0.2919(10) 0.4428(2) 0.1584(6) 0.0484(17) Uani 1 1 d . . . . .
H4 H 0.322859 0.439859 0.086116 0.058 Uiso 1 1 calc R U . . .
C5 C 0.2700(8) 0.40536(19) 0.2227(5) 0.0325(13) Uani 1 1 d . . . . .
C6 C 0.2759(9) 0.3203(2) 0.2089(5) 0.0380(15) Uani 1 1 d . . . . .
C7 C 0.3209(9) 0.2870(2) 0.1342(5) 0.0414(15) Uani 1 1 d . . . . .
H7 H 0.361140 0.294659 0.066710 0.050 Uiso 1 1 calc R U . . .
C8 C 0.3040(10) 0.2428(2) 0.1632(6) 0.0505(18) Uani 1 1 d . . . . .
H8 H 0.335352 0.220193 0.116422 0.061 Uiso 1 1 calc R U . . .
C9 C 0.2387(10) 0.2325(2) 0.2644(6) 0.0474(17) Uani 1 1 d . . . . .
H9 H 0.220103 0.203135 0.285055 0.057 Uiso 1 1 calc R U . . .
C10 C 0.2044(9) 0.2669(2) 0.3300(5) 0.0409(15) Uani 1 1 d . . . . .
H10 H 0.165389 0.260178 0.398522 0.049 Uiso 1 1 calc R U . . .
N1 N 0.2245(6) 0.40826(16) 0.3260(4) 0.0327(11) Uani 1 1 d . . . . .
N2 N 0.2216(6) 0.31022(17) 0.3049(4) 0.0316(11) Uani 1 1 d . . . . .
N3 N 0.2993(8) 0.36405(17) 0.1734(4) 0.0462(15) Uani 1 1 d . . . . .
H3A H 0.339045 0.366013 0.109544 0.055 Uiso 1 1 calc R U . . .
O1 O 0.4147(7) 0.34645(18) 0.5235(4) 0.0611(16) Uani 1 1 d . . . . .
O2 O 0.7334(7) 0.3766(3) 0.5800(5) 0.085(2) Uani 1 1 d . . . . .
O3 O 0.4566(8) 0.43049(18) 0.5876(5) 0.0686(16) Uani 1 1 d . . . . .
O4 O 0.500000 0.3646(3) 0.750000 0.0564(19) Uani 1 2 d S T P . .
O5 O 0.0329(6) 0.34579(15) 0.5204(4) 0.0446(11) Uani 1 1 d . . . . .
O6 O 0.0230(8) 0.42726(18) 0.6023(4) 0.0651(16) Uani 1 1 d . . . . .
O7 O 0.000000 0.3567(2) 0.750000 0.0457(17) Uani 1 2 d S T P . .
V1 V 0.52194(12) 0.38141(4) 0.61144(7) 0.0310(3) Uani 1 1 d . . . . .
V2 V -0.04763(12) 0.37835(3) 0.61285(8) 0.0291(3) Uani 1 1 d . . . . .
Zn1 Zn 0.21188(9) 0.35568(2) 0.42672(5) 0.0328(2) Uani 1 1 d . . . . .

loop_
_atom_site_aniso_label
_atom_site_aniso_U_11
_atom_site_aniso_U_22
_atom_site_aniso_U_33
_atom_site_aniso_U_23
_atom_site_aniso_U_13
_atom_site_aniso_U_12
Zn1 0.0438(4) 0.0347(4) 0.0202(4) 0.0003(3) 0.0044(3) -0.0009(3)
V1 0.0262(5) 0.0475(7) 0.0197(5) 0.0008(4) 0.0035(4) 0.0036(4)
V2 0.0261(5) 0.0382(6) 0.0237(5) 0.0015(4) 0.0066(4) -0.0005(4)
N1 0.040(3) 0.033(3) 0.027(2) -0.001(2) 0.008(2) 0.002(2)
O5 0.058(3) 0.047(3) 0.032(2) -0.004(2) 0.021(2) -0.002(2)
C6 0.054(4) 0.027(3) 0.030(3) -0.001(2) -0.012(3) 0.001(3)
O7 0.061(4) 0.046(4) 0.028(3) 0.000 -0.005(3) 0.000
N2 0.039(3) 0.030(3) 0.026(2) 0.001(2) 0.003(2) -0.003(2)
O4 0.073(5) 0.066(5) 0.030(4) 0.000 0.004(3) 0.000
C5 0.046(3) 0.026(3) 0.025(3) 0.003(2) -0.001(2) 0.000(2)
C3 0.065(5) 0.036(4) 0.055(4) 0.012(3) 0.015(4) 0.006(3)
N3 0.084(5) 0.033(3) 0.025(3) 0.000(2) 0.022(3) -0.005(3)
O1 0.068(4) 0.066(3) 0.045(3) -0.012(3) -0.021(3) 0.008(3)
C1 0.057(4) 0.043(4) 0.039(4) -0.003(3) 0.005(3) 0.011(3)
O2 0.031(3) 0.173(8) 0.051(3) 0.034(4) 0.009(2) 0.011(4)
C10 0.050(4) 0.034(3) 0.038(3) 0.005(3) 0.003(3) -0.009(3)
C4 0.069(5) 0.043(4) 0.033(3) 0.010(3) 0.005(3) -0.003(3)
C7 0.058(4) 0.045(4) 0.023(3) -0.004(3) 0.012(3) 0.001(3)
C9 0.064(5) 0.030(4) 0.046(4) 0.000(3) -0.002(3) -0.008(3)
C2 0.072(5) 0.037(4) 0.057(5) -0.005(3) 0.024(4) 0.007(3)
C8 0.066(5) 0.041(4) 0.044(4) -0.007(3) 0.005(4) 0.004(3)
O6 0.094(4) 0.042(3) 0.066(4) -0.001(3) 0.046(3) -0.014(3)
O3 0.088(4) 0.056(3) 0.061(3) 0.003(3) 0.002(3) 0.022(3)

loop_
_atom_type_symbol
_atom_type_description
_atom_type_scat_dispersion_real
_atom_type_scat_dispersion_imag
_atom_type_scat_source
C C 0.0033 0.0016 'International Tables Vol C Tables 4.2.6.8 and 6.1.1.4'
H H 0.0000 0.0000 'International Tables Vol C Tables 4.2.6.8 and 6.1.1.4'
N N 0.0061 0.0033 'International Tables Vol C Tables 4.2.6.8 and 6.1.1.4'
O O 0.0106 0.0060 'International Tables Vol C Tables 4.2.6.8 and 6.1.1.4'
V V 0.3005 0.5294 'International Tables Vol C Tables 4.2.6.8 and 6.1.1.4'
Zn Zn 0.2839 1.4301 'International Tables Vol C Tables 4.2.6.8 and 6.1.1.4'

loop_
_geom_angle_atom_site_label_1
_geom_angle_atom_site_label_2
_geom_angle_atom_site_label_3
_geom_angle
_geom_angle_site_symmetry_1
_geom_angle_site_symmetry_3
O5 Zn1 O1 104.7(2) . .
O5 Zn1 N1 123.9(2) . .
O1 Zn1 N1 113.2(2) . .
O5 Zn1 N2 113.8(2) . .
O1 Zn1 N2 105.0(2) . .
N1 Zn1 N2 94.8(2) . .
O3 V1 O1 108.9(3) . .
O3 V1 O4 112.2(3) . .
O1 V1 O4 109.4(3) . .
O3 V1 O2 110.1(4) . .
O1 V1 O2 105.2(3) . .
O4 V1 O2 110.78(19) . .
O6 V2 O5 109.2(3) . .
O6 V2 O2 111.4(4) . 1_455
O5 V2 O2 105.7(3) . 1_455
O6 V2 O7 111.2(3) . .
O5 V2 O7 110.2(2) . .
O2 V2 O7 109.0(2) 1_455 .
C5 N1 C1 117.9(5) . .
C5 N1 Zn1 123.4(4) . .
C1 N1 Zn1 118.4(4) . .
V2 O5 Zn1 131.2(3) . .
N2 C6 N3 123.5(6) . .
N2 C6 C7 121.6(6) . .
N3 C6 C7 114.8(6) . .
V2 O7 V2 137.4(4) . 2_556
C6 N2 C10 118.1(6) . .
C6 N2 Zn1 121.9(4) . .
C10 N2 Zn1 118.6(4) . .
V1 O4 V1 146.9(5) 2_656 .
N1 C5 C4 122.0(6) . .
N1 C5 N3 121.6(5) . .
C4 C5 N3 116.3(6) . .
C4 C3 C2 119.7(7) . .
C4 C3 H3 120.2 . .
C2 C3 H3 120.2 . .
C6 N3 C5 131.8(6) . .
C6 N3 H3A 114.1 . .
C5 N3 H3A 114.1 . .
V1 O1 Zn1 130.5(3) . .
C2 C1 N1 122.8(7) . .
C2 C1 H1 118.6 . .
N1 C1 H1 118.6 . .
V2 O2 V1 154.0(4) 1_655 .
C9 C10 N2 125.4(6) . .
C9 C10 H10 117.3 . .
N2 C10 H10 117.3 . .
C3 C4 C5 119.2(7) . .
C3 C4 H4 120.4 . .
C5 C4 H4 120.4 . .
C8 C7 C6 118.7(6) . .
C8 C7 H7 120.6 . .
C6 C7 H7 120.6 . .
C10 C9 C8 117.0(6) . .
C10 C9 H9 121.5 . .
C8 C9 H9 121.5 . .
C1 C2 C3 118.4(7) . .
C1 C2 H2 120.8 . .
C3 C2 H2 120.8 . .
C7 C8 C9 119.0(7) . .
C7 C8 H8 120.5 . .
C9 C8 H8 120.5 . .

loop_
_geom_bond_atom_site_label_1
_geom_bond_atom_site_label_2
_geom_bond_distance
_geom_bond_site_symmetry_2
Zn1 O5 1.924(5) .
Zn1 O1 1.935(5) .
Zn1 N1 1.997(5) .
Zn1 N2 2.009(5) .
V1 O3 1.579(5) .
V1 O1 1.673(5) .
V1 O4 1.768(2) .
V1 O2 1.774(6) .
V2 O6 1.580(5) .
V2 O5 1.654(4) .
V2 O2 1.765(5) 1_455
V2 O7 1.785(3) .
N1 C5 1.330(7) .
N1 C1 1.379(8) .
C6 N2 1.306(8) .
C6 N3 1.397(8) .
C6 C7 1.412(9) .
N2 C10 1.342(8) .
C5 C4 1.383(9) .
C5 N3 1.401(8) .
C3 C4 1.377(10) .
C3 C2 1.384(11) .
C3 H3 0.9300 .
N3 H3A 0.8600 .
C1 C2 1.355(10) .
C1 H1 0.9300 .
C10 C9 1.342(9) .
C10 H10 0.9300 .
C4 H4 0.9300 .
C7 C8 1.378(10) .
C7 H7 0.9300 .
C9 C8 1.402(10) .
C9 H9 0.9300 .
C2 H2 0.9300 .
C8 H8 0.9300 .
